data_4513788
loop_
_publ_author_name
'Eddleston, Mark D.'
'Arhangelskis, Mihails'
'F\'abi\'an, Laszlo'
'Tizzard, Graham J.'
'Coles, Simon J.'
'Jones, William'

_publ_section_title
;
 Investigation of an Amide-Pseudo Amide Hydrogen Bonding Motif within a
 Series of Theophylline:Amide Cocrystals
;
_journal_name_full 'Crystal Growth &amp; Design'
_journal_paper_doi 10.1021/acs.cgd.5b00905
_journal_year 2015
_chemical_formula_moiety 'C7 H8 N4 O2, C H3 N O'
_chemical_formula_sum 'C8 H11 N5 O3'
_chemical_formula_weight 225.22
_chemical_name_common '1:1 theophylline formamide cocrystal Form I'
_chemical_name_systematic
; 
 1,3-dimethyl-7H-purine-2,6-dione methanamide complex 
;
_space_group_IT_number 11
_symmetry_cell_setting monoclinic
_symmetry_space_group_name_Hall '-P 2yb'
_symmetry_space_group_name_H-M 'P 1 21/m 1'
_atom_sites_solution_hydrogens geom
_atom_sites_solution_primary direct
_atom_sites_solution_secondary difmap
_audit_creation_method SHELXL-97
_cell_angle_alpha 90.00
_cell_angle_beta 98.546(2)
_cell_angle_gamma 90.00
_cell_formula_units_Z 2
_cell_length_a 8.7314(3)
_cell_length_b 6.6582(3)
_cell_length_c 8.8996(4)
_cell_measurement_reflns_used 2888
_cell_measurement_temperature 270(2)
_cell_measurement_theta_max 20.82
_cell_measurement_theta_min 1.02
_cell_volume 511.64(4)
_computing_cell_refinement 'HKL Scalepack (Otwinowski & Minor 1997)'
_computing_data_collection 'Collect (Nonius B.V. 1998)'
_computing_data_reduction
;
 HKL Denzo and Scalepack (Otwinowski & Minor 1997)
;
_computing_publication_material 'SHELXL-97 (Sheldrick 1997)'
_computing_structure_refinement 'SHELXL-97 (Sheldrick 1997)'
_computing_structure_solution 'SIR-92 (Altomare et al. 1994)'
_diffrn_ambient_temperature 270(2)
_diffrn_measured_fraction_theta_full 0.942
_diffrn_measured_fraction_theta_max 0.942
_diffrn_measurement_device_type 'Nonius Kappa CCD'
_diffrn_measurement_method 'Thin slice \w and \f scans'
_diffrn_radiation_source 'fine-focus sealed tube'
_diffrn_radiation_type MoK\a
_diffrn_radiation_wavelength 0.71073
_diffrn_reflns_av_R_equivalents 0.0499
_diffrn_reflns_av_sigmaI/netI 0.0565
_diffrn_reflns_limit_h_max 12
_diffrn_reflns_limit_h_min -12
_diffrn_reflns_limit_k_max 9
_diffrn_reflns_limit_k_min -9
_diffrn_reflns_limit_l_max 13
_diffrn_reflns_limit_l_min -12
_diffrn_reflns_number 7661
_diffrn_reflns_theta_full 31.99
_diffrn_reflns_theta_max 31.99
_diffrn_reflns_theta_min 3.54
_exptl_absorpt_coefficient_mu 0.115
_exptl_absorpt_correction_T_max 0.990
_exptl_absorpt_correction_T_min 0.900
_exptl_absorpt_correction_type multi-scan
_exptl_absorpt_process_details
;
multi-scan from symmetry-related measurements 
 Sortav (Blessing 1995)
;
_exptl_crystal_colour colourless
_exptl_crystal_density_diffrn 1.462
_exptl_crystal_density_method 'not measured'
_exptl_crystal_description block
_exptl_crystal_F_000 236
_exptl_crystal_size_max 0.23
_exptl_crystal_size_mid 0.12
_exptl_crystal_size_min 0.10
_refine_diff_density_max 0.198
_refine_diff_density_min -0.266
_refine_diff_density_rms 0.045
_refine_ls_extinction_method none
_refine_ls_goodness_of_fit_ref 0.996
_refine_ls_hydrogen_treatment mixed
_refine_ls_matrix_type full
_refine_ls_number_parameters 104
_refine_ls_number_reflns 1797
_refine_ls_number_restraints 0
_refine_ls_restrained_S_all 0.996
_refine_ls_R_factor_all 0.1169
_refine_ls_R_factor_gt 0.0536
_refine_ls_shift/su_max 0.000
_refine_ls_shift/su_mean 0.000
_refine_ls_structure_factor_coef Fsqd
_refine_ls_weighting_details 'calc w=1/[\s^2^(Fo^2^)+(0.0881P)^2^+0.0000P] where P=(Fo^2^+2Fc^2^)/3'
_refine_ls_weighting_scheme calc
_refine_ls_wR_factor_gt 0.1319
_refine_ls_wR_factor_ref 0.1622
_reflns_number_gt 954
_reflns_number_total 1797
_reflns_threshold_expression >2sigma(I)
_cod_data_source_file cg5b00905_si_002.cif
_cod_data_source_block wj0826
_cod_original_sg_symbol_H-M P2(1)/m
_cod_database_code 4513788

loop_
_symmetry_equiv_pos_as_xyz
'x, y, z'
'-x, y+1/2, -z'
'-x, -y, -z'
'x, -y-1/2, z'

loop_
_atom_site_label
_atom_site_type_symbol
_atom_site_fract_x
_atom_site_fract_y
_atom_site_fract_z
_atom_site_U_iso_or_equiv
_atom_site_adp_type
_atom_site_occupancy
_atom_site_symmetry_multiplicity
_atom_site_calc_flag
_atom_site_refinement_flags
N1 N 1.21320(17) 0.2500 0.88929(19) 0.0470(5) Uani 1 2 d S
N2 N 1.13439(18) 0.2500 1.13228(18) 0.0429(4) Uani 1 2 d S
N3 N 0.78900(18) 0.2500 0.8757(2) 0.0446(5) Uani 1 2 d S
H3 H 0.7326 0.2500 0.7879 0.054 Uiso 1 2 calc SR
N4 N 0.85405(19) 0.2500 1.12725(19) 0.0495(5) Uani 1 2 d S
N5 N 0.7695(2) 0.2500 0.4414(2) 0.0726(7) Uani 1 2 d S
H5A H 0.8480 0.2500 0.5123 0.087 Uiso 1 2 calc SR
H5B H 0.7835 0.2500 0.3477 0.087 Uiso 1 2 calc SR
O1 O 1.04083(19) 0.2500 0.66881(18) 0.0768(6) Uani 1 2 d S
O2 O 1.38896(16) 0.2500 1.10592(17) 0.0563(5) Uani 1 2 d S
O3 O 0.59713(19) 0.2500 0.60358(19) 0.0890(7) Uani 1 2 d S
C1 C 1.0633(2) 0.2500 0.8082(2) 0.0486(5) Uani 1 2 d S
C2 C 1.2533(2) 0.2500 1.0477(2) 0.0431(5) Uani 1 2 d S
C3 C 0.9834(2) 0.2500 1.0602(2) 0.0393(5) Uani 1 2 d S
C4 C 0.9489(2) 0.2500 0.9054(2) 0.0410(5) Uani 1 2 d S
C5 C 0.7399(2) 0.2500 1.0097(3) 0.0473(5) Uani 1 2 d S
H5 H 0.6356 0.2500 1.0207 0.057 Uiso 1 2 calc SR
C6 C 1.3431(3) 0.2500 0.8016(3) 0.0667(8) Uani 1 2 d S
H6A H 1.303(4) 0.2500 0.700(4) 0.100 Uiso 1 2 d S
H6B H 1.403(3) 0.372(3) 0.825(3) 0.100 Uiso 1 1 d .
C7 C 1.1695(3) 0.2500 1.2988(2) 0.0633(7) Uani 1 2 d S
H7A H 1.2648 0.1794 1.3300 0.095 Uiso 0.50 1 calc PR
H7B H 1.0872 0.1847 1.3404 0.095 Uiso 0.50 1 calc PR
H7C H 1.1794 0.3859 1.3350 0.095 Uiso 0.50 1 calc PR
C8 C 0.6314(3) 0.2500 0.4753(3) 0.0730(8) Uani 1 2 d S
H8 H 0.5502 0.2500 0.3949 0.099(11) Uiso 1 2 calc SR

loop_
_atom_site_aniso_label
_atom_site_aniso_U_11
_atom_site_aniso_U_22
_atom_site_aniso_U_33
_atom_site_aniso_U_23
_atom_site_aniso_U_13
_atom_site_aniso_U_12
N1 0.0280(8) 0.0709(12) 0.0420(9) 0.000 0.0050(7) 0.000
N2 0.0320(8) 0.0600(11) 0.0354(8) 0.000 0.0012(7) 0.000
N3 0.0304(8) 0.0644(11) 0.0377(9) 0.000 0.0005(7) 0.000
N4 0.0346(9) 0.0742(13) 0.0396(9) 0.000 0.0053(7) 0.000
N5 0.0460(11) 0.134(2) 0.0368(10) 0.000 0.0041(9) 0.000
O1 0.0421(9) 0.1507(19) 0.0372(9) 0.000 0.0049(7) 0.000
O2 0.0302(7) 0.0861(12) 0.0506(9) 0.000 -0.0003(6) 0.000
O3 0.0436(9) 0.187(2) 0.0361(9) 0.000 0.0065(7) 0.000
C1 0.0365(11) 0.0709(14) 0.0374(11) 0.000 0.0026(9) 0.000
C2 0.0327(10) 0.0528(12) 0.0423(11) 0.000 0.0007(8) 0.000
C3 0.0302(10) 0.0474(11) 0.0394(10) 0.000 0.0025(8) 0.000
C4 0.0302(10) 0.0531(12) 0.0389(10) 0.000 0.0024(8) 0.000
C5 0.0313(10) 0.0658(14) 0.0450(11) 0.000 0.0065(8) 0.000
C6 0.0357(13) 0.116(2) 0.0500(14) 0.000 0.0117(10) 0.000
C7 0.0445(13) 0.106(2) 0.0371(12) 0.000 -0.0020(10) 0.000
C8 0.0447(14) 0.134(3) 0.0383(12) 0.000 0.0010(10) 0.000

loop_
_atom_type_symbol
_atom_type_description
_atom_type_scat_dispersion_real
_atom_type_scat_dispersion_imag
_atom_type_scat_source
C C 0.0033 0.0016 'International Tables Vol C Tables 4.2.6.8 and 6.1.1.4'
H H 0.0000 0.0000 'International Tables Vol C Tables 4.2.6.8 and 6.1.1.4'
N N 0.0061 0.0033 'International Tables Vol C Tables 4.2.6.8 and 6.1.1.4'
O O 0.0106 0.0060 'International Tables Vol C Tables 4.2.6.8 and 6.1.1.4'

loop_
_geom_angle_atom_site_label_1
_geom_angle_atom_site_label_2
_geom_angle_atom_site_label_3
_geom_angle
C1 N1 C2 126.45(18)
C1 N1 C6 117.60(18)
C2 N1 C6 115.95(17)
C2 N2 C3 119.66(17)
C2 N2 C7 119.55(16)
C3 N2 C7 120.79(17)
C5 N3 C4 106.31(16)
C5 N3 H3 126.8
C4 N3 H3 126.8
C5 N4 C3 103.27(17)
C8 N5 H5A 120.0
C8 N5 H5B 120.0
H5A N5 H5B 120.0
O1 C1 N1 121.3(2)
O1 C1 C4 126.64(19)
N1 C1 C4 112.11(17)
O2 C2 N2 122.27(18)
O2 C2 N1 120.57(19)
N2 C2 N1 117.16(16)
N4 C3 C4 111.80(17)
N4 C3 N2 126.72(18)
C4 C3 N2 121.48(19)
C3 C4 N3 104.93(17)
C3 C4 C1 123.13(18)
N3 C4 C1 131.93(18)
N3 C5 N4 113.69(18)
N3 C5 H5 123.2
N4 C5 H5 123.2
N1 C6 H6A 108(2)
N1 C6 H6B 108.6(14)
H6A C6 H6B 109.1(17)
N2 C7 H7A 109.5
N2 C7 H7B 109.5
H7A C7 H7B 109.5
N2 C7 H7C 109.5
H7A C7 H7C 109.5
H7B C7 H7C 109.5
O3 C8 N5 126.0(2)
O3 C8 H8 117.0
N5 C8 H8 117.0

loop_
_geom_bond_atom_site_label_1
_geom_bond_atom_site_label_2
_geom_bond_distance
N1 C1 1.398(3)
N1 C2 1.401(3)
N1 C6 1.469(3)
N2 C2 1.370(3)
N2 C3 1.378(2)
N2 C7 1.468(3)
N3 C5 1.326(3)
N3 C4 1.382(2)
N3 H3 0.8600
N4 C5 1.333(3)
N4 C3 1.354(3)
N5 C8 1.286(3)
N5 H5A 0.8600
N5 H5B 0.8600
O1 C1 1.227(2)
O2 C2 1.220(2)
O3 C8 1.223(3)
C1 C4 1.415(3)
C3 C4 1.366(3)
C5 H5 0.9300
C6 H6A 0.92(4)
C6 H6B 0.97(2)
C7 H7A 0.9600
C7 H7B 0.9600
C7 H7C 0.9600
C8 H8 0.9300

loop_
_geom_torsion_atom_site_label_1
_geom_torsion_atom_site_label_2
_geom_torsion_atom_site_label_3
_geom_torsion_atom_site_label_4
_geom_torsion
C2 N1 C1 O1 180.0
C6 N1 C1 O1 0.0
C2 N1 C1 C4 0.0
C6 N1 C1 C4 180.0
C3 N2 C2 O2 180.0
C7 N2 C2 O2 0.0
C3 N2 C2 N1 0.0
C7 N2 C2 N1 180.0
C1 N1 C2 O2 180.0
C6 N1 C2 O2 0.0
C1 N1 C2 N2 0.0
C6 N1 C2 N2 180.0
C5 N4 C3 C4 0.0
C5 N4 C3 N2 180.0
C2 N2 C3 N4 180.0
C7 N2 C3 N4 0.0
C2 N2 C3 C4 0.0
C7 N2 C3 C4 180.0
N4 C3 C4 N3 0.0
N2 C3 C4 N3 180.0
N4 C3 C4 C1 180.0
N2 C3 C4 C1 0.0
C5 N3 C4 C3 0.0
C5 N3 C4 C1 180.0
O1 C1 C4 C3 180.0
N1 C1 C4 C3 0.0
O1 C1 C4 N3 0.0
N1 C1 C4 N3 180.0
C4 N3 C5 N4 0.0
C3 N4 C5 N3 0.0
